data_4077744
loop_
_publ_author_name
'Doherty, Simon'
'Waugh, Mark'
'Scanlan, Tom H.'
'Elsegood, Mark R. J.'
'Clegg, William'

_publ_section_title
;
 Regioselective Addition of Tris(dialkylamino) Phosphines to
 [Fe2(CO)6(\m-PPh2){\m-\h1:\h2-(H)CCCH2}]:&#x00A0; Novel P&#x2212;C
 Coupling Reactions and Unusual Hydrocarbyl Rearrangements
;
_journal_issue 4
_journal_name_full Organometallics
_journal_page_first 679
_journal_paper_doi 10.1021/om980757n
_journal_volume 18
_journal_year 1999
_chemical_formula_sum 'C40 H30 Cl2 Fe2 O6 P2'
_chemical_formula_weight 851.18
_chemical_name_systematic
;
 ?
;
_space_group_IT_number 2
_symmetry_cell_setting triclinic
_symmetry_space_group_name_Hall '-P 1'
_symmetry_space_group_name_H-M 'P -1'
_atom_sites_solution_hydrogens geom
_atom_sites_solution_primary direct
_atom_sites_solution_secondary difmap
_audit_creation_method SHELXL-97
_cell_angle_alpha 72.776(3)
_cell_angle_beta 83.932(3)
_cell_angle_gamma 75.915(3)
_cell_formula_units_Z 2
_cell_length_a 10.5273(13)
_cell_length_b 11.3159(14)
_cell_length_c 17.517(2)
_cell_measurement_reflns_used 12610
_cell_measurement_temperature 160(2)
_cell_measurement_theta_max 28.76
_cell_measurement_theta_min 2.30
_cell_volume 1931.9(4)
_computing_cell_refinement 'local programs'
_computing_data_collection 'Bruker SMART'
_computing_data_reduction 'local programs'
_computing_molecular_graphics 'Bruker SHELXTL'
_computing_publication_material 'SHELXTL and local programs'
_computing_structure_refinement 'Bruker SHELXTL'
_computing_structure_solution 'Bruker SHELXTL'
_diffrn_ambient_temperature 160(2)
_diffrn_measured_fraction_theta_full 0.989
_diffrn_measured_fraction_theta_max 0.886
_diffrn_measurement_device_type 'Bruker SMART CCD diffractometer'
_diffrn_measurement_method '\w rotation with narrow frames'
_diffrn_radiation_monochromator graphite
_diffrn_radiation_source 'fine-focus sealed tube'
_diffrn_radiation_type MoK\a
_diffrn_radiation_wavelength 0.71073
_diffrn_reflns_av_R_equivalents 0.0602
_diffrn_reflns_av_sigmaI/netI 0.1002
_diffrn_reflns_limit_h_max 13
_diffrn_reflns_limit_h_min -14
_diffrn_reflns_limit_k_max 15
_diffrn_reflns_limit_k_min -15
_diffrn_reflns_limit_l_max 22
_diffrn_reflns_limit_l_min -23
_diffrn_reflns_number 19680
_diffrn_reflns_theta_full 26.00
_diffrn_reflns_theta_max 28.86
_diffrn_reflns_theta_min 1.93
_diffrn_standards_decay_% 0
_diffrn_standards_number 0
_exptl_absorpt_coefficient_mu 1.018
_exptl_absorpt_correction_T_max 0.930
_exptl_absorpt_correction_T_min 0.680
_exptl_absorpt_correction_type empirical
_exptl_crystal_colour yellow
_exptl_crystal_density_diffrn 1.463
_exptl_crystal_density_method 'not measured'
_exptl_crystal_description block
_exptl_crystal_F_000 868
_exptl_crystal_size_max 0.29
_exptl_crystal_size_mid 0.24
_exptl_crystal_size_min 0.10
_refine_diff_density_max 1.904
_refine_diff_density_min -0.950
_refine_diff_density_rms 0.176
_refine_ls_extinction_coef 0.0012(7)
_refine_ls_extinction_expression Fc^*^=kFc[1+0.001xFc^2^\l^3^/sin(2\q)]^-1/4^
_refine_ls_extinction_method SHELXL
_refine_ls_goodness_of_fit_ref 1.161
_refine_ls_hydrogen_treatment mixed
_refine_ls_matrix_type full
_refine_ls_number_parameters 470
_refine_ls_number_reflns 8997
_refine_ls_number_restraints 0
_refine_ls_restrained_S_all 1.161
_refine_ls_R_factor_all 0.1389
_refine_ls_R_factor_gt 0.1097
_refine_ls_shift/su_max 0.000
_refine_ls_shift/su_mean 0.000
_refine_ls_structure_factor_coef Fsqd
_refine_ls_weighting_details 'calc w=1/[\s^2^(Fo^2^)+(0.0001P)^2^+51.8215P] where P=(Fo^2^+2Fc^2^)/3'
_refine_ls_weighting_scheme calc
_refine_ls_wR_factor_gt 0.2930
_refine_ls_wR_factor_ref 0.3014
_reflns_number_gt 6248
_reflns_number_total 8997
_reflns_threshold_expression >2sigma(I)
_cod_data_source_file om980757n.cif
_cod_data_source_block compound_8
_cod_original_cell_volume 1932.0(4)
_cod_database_code 4077744

loop_
_symmetry_equiv_pos_as_xyz
'x, y, z'
'-x, -y, -z'

loop_
_atom_site_label
_atom_site_type_symbol
_atom_site_fract_x
_atom_site_fract_y
_atom_site_fract_z
_atom_site_U_iso_or_equiv
_atom_site_adp_type
_atom_site_occupancy
_atom_site_symmetry_multiplicity
_atom_site_calc_flag
_atom_site_refinement_flags
Fe1 Fe 0.74546(13) 0.94988(12) 0.37496(8) 0.0154(3) Uani 1 1 d .
Fe2 Fe 0.67985(13) 0.89201(12) 0.24530(8) 0.0166(3) Uani 1 1 d .
C1 C 0.9187(11) 0.8418(8) 0.3622(6) 0.023(2) Uani 1 1 d .
H1 H 0.9806 0.8281 0.4014 0.028 Uiso 1 1 calc R
C2 C 0.9590(9) 0.7843(8) 0.3025(5) 0.0162(18) Uani 1 1 d .
C3 C 0.8751(10) 0.7901(9) 0.2375(6) 0.023(2) Uani 1 1 d .
H3A H 0.8743 0.7024 0.2385 0.027 Uiso 1 1 calc R
H3B H 0.9152 0.8299 0.1855 0.027 Uiso 1 1 calc R
P1 P 1.1200(2) 0.6857(2) 0.30415(14) 0.0158(5) Uani 1 1 d .
C10 C 1.1113(9) 0.5215(9) 0.3293(6) 0.0196(19) Uani 1 1 d .
C11 C 1.2123(10) 0.4315(10) 0.3078(7) 0.025(2) Uani 1 1 d .
H11 H 1.2856 0.4571 0.2767 0.030 Uiso 1 1 calc R
C12 C 1.2071(10) 0.3043(9) 0.3315(7) 0.027(2) Uani 1 1 d .
H12 H 1.2753 0.2435 0.3152 0.033 Uiso 1 1 calc R
C13 C 1.1019(10) 0.2660(9) 0.3790(7) 0.027(2) Uani 1 1 d .
H13 H 1.1003 0.1785 0.3978 0.032 Uiso 1 1 calc R
C14 C 1.0002(11) 0.3555(10) 0.3987(6) 0.029(2) Uani 1 1 d .
H14 H 0.9257 0.3295 0.4280 0.035 Uiso 1 1 calc R
C15 C 1.0042(10) 0.4834(9) 0.3767(6) 0.025(2) Uani 1 1 d .
H15 H 0.9359 0.5436 0.3935 0.030 Uiso 1 1 calc R
C16 C 1.2194(9) 0.7031(8) 0.3757(6) 0.0186(19) Uani 1 1 d .
C17 C 1.2409(9) 0.8221(9) 0.3712(6) 0.0202(19) Uani 1 1 d .
H17 H 1.2014 0.8951 0.3310 0.024 Uiso 1 1 calc R
C18 C 1.3206(11) 0.8327(12) 0.4261(7) 0.032(2) Uani 1 1 d .
H18 H 1.3388 0.9128 0.4215 0.039 Uiso 1 1 calc R
C19 C 1.3736(10) 0.7287(11) 0.4871(7) 0.030(2) Uani 1 1 d .
H19 H 1.4257 0.7378 0.5251 0.037 Uiso 1 1 calc R
C20 C 1.3506(10) 0.6098(11) 0.4929(7) 0.030(2) Uani 1 1 d .
H20 H 1.3882 0.5380 0.5346 0.036 Uiso 1 1 calc R
C21 C 1.2729(10) 0.5962(10) 0.4380(6) 0.025(2) Uani 1 1 d .
H21 H 1.2561 0.5156 0.4424 0.030 Uiso 1 1 calc R
C22 C 1.2026(9) 0.7230(9) 0.2054(6) 0.0192(19) Uani 1 1 d .
C23 C 1.1607(10) 0.6889(10) 0.1445(6) 0.027(2) Uani 1 1 d .
H23 H 1.0942 0.6420 0.1546 0.032 Uiso 1 1 calc R
C24 C 1.2164(12) 0.7240(13) 0.0693(7) 0.039(3) Uani 1 1 d .
H24 H 1.1885 0.6999 0.0274 0.047 Uiso 1 1 calc R
C25 C 1.3104(13) 0.7921(12) 0.0532(7) 0.038(3) Uani 1 1 d .
H25 H 1.3455 0.8172 0.0002 0.046 Uiso 1 1 calc R
C26 C 1.3550(12) 0.8251(11) 0.1134(7) 0.037(3) Uani 1 1 d .
H26 H 1.4216 0.8720 0.1022 0.044 Uiso 1 1 calc R
C27 C 1.3021(10) 0.7891(10) 0.1905(6) 0.027(2) Uani 1 1 d .
H27 H 1.3337 0.8094 0.2328 0.032 Uiso 1 1 calc R
C4 C 0.8280(9) 1.0255(9) 0.4237(6) 0.023(2) Uani 1 1 d .
O4 O 0.8849(7) 1.0751(8) 0.4508(5) 0.0348(19) Uani 1 1 d .
C5 C 0.5912(10) 1.0433(9) 0.3899(6) 0.024(2) Uani 1 1 d .
O5 O 0.4854(7) 1.1012(8) 0.4063(5) 0.0334(18) Uani 1 1 d .
C6 C 0.7158(9) 0.8054(9) 0.4441(6) 0.023(2) Uani 1 1 d .
O6 O 0.7016(8) 0.7108(7) 0.4871(5) 0.0363(19) Uani 1 1 d .
C7 C 0.5189(10) 0.9790(9) 0.2505(6) 0.023(2) Uani 1 1 d .
O7 O 0.4080(7) 1.0317(8) 0.2542(5) 0.0365(19) Uani 1 1 d .
C8 C 0.6754(10) 0.8965(10) 0.1432(7) 0.027(2) Uani 1 1 d .
O8 O 0.6753(9) 0.9007(9) 0.0771(5) 0.042(2) Uani 1 1 d .
C9 C 0.6489(11) 0.7390(10) 0.3020(6) 0.027(2) Uani 1 1 d .
O9 O 0.6307(9) 0.6434(8) 0.3359(5) 0.043(2) Uani 1 1 d .
P2 P 0.7568(2) 1.0539(2) 0.24766(14) 0.0150(5) Uani 1 1 d .
C28 C 0.6534(9) 1.2132(10) 0.2181(6) 0.022(2) Uani 1 1 d .
C29 C 0.6568(11) 1.3035(10) 0.2587(7) 0.031(2) Uani 1 1 d .
H29 H 0.7101 1.2787 0.3038 0.038 Uiso 1 1 calc R
C30 C 0.5841(12) 1.4272(10) 0.2342(8) 0.038(3) Uani 1 1 d .
H30 H 0.5872 1.4860 0.2627 0.046 Uiso 1 1 calc R
C31 C 0.5064(12) 1.4649(11) 0.1677(8) 0.041(3) Uani 1 1 d .
H31 H 0.4575 1.5500 0.1499 0.049 Uiso 1 1 calc R
C32 C 0.5012(12) 1.3784(11) 0.1284(8) 0.041(3) Uani 1 1 d .
H32 H 0.4466 1.4032 0.0839 0.049 Uiso 1 1 calc R
C33 C 0.5739(11) 1.2558(10) 0.1524(7) 0.028(2) Uani 1 1 d .
H33 H 0.5698 1.1984 0.1231 0.034 Uiso 1 1 calc R
C34 C 0.9100(9) 1.0823(9) 0.1938(6) 0.0191(19) Uani 1 1 d .
C35 C 1.0026(10) 1.1192(9) 0.2272(6) 0.024(2) Uani 1 1 d .
H35 H 0.9882 1.1256 0.2804 0.029 Uiso 1 1 calc R
C36 C 1.1150(10) 1.1468(11) 0.1850(7) 0.031(2) Uani 1 1 d .
H36 H 1.1754 1.1749 0.2083 0.037 Uiso 1 1 calc R
C37 C 1.1394(10) 1.1331(10) 0.1081(7) 0.031(3) Uani 1 1 d .
H37 H 1.2184 1.1482 0.0795 0.038 Uiso 1 1 calc R
C38 C 1.0483(11) 1.0976(11) 0.0739(7) 0.032(2) Uani 1 1 d .
H38 H 1.0638 1.0898 0.0210 0.038 Uiso 1 1 calc R
C39 C 0.9338(10) 1.0731(10) 0.1163(6) 0.024(2) Uani 1 1 d .
H39 H 0.8711 1.0496 0.0918 0.029 Uiso 1 1 calc R
C40 C 1.1352(13) 1.5660(12) -0.1007(8) 0.040(3) Uani 1 1 d .
H40A H 1.0624 1.6278 -0.0837 0.048 Uiso 1 1 calc R
H40B H 1.2096 1.6078 -0.1195 0.048 Uiso 1 1 calc R
Cl1 Cl 1.0851(5) 1.5274(5) -0.1804(3) 0.0754(14) Uani 1 1 d .
Cl2 Cl 1.1830(5) 1.4354(5) -0.0178(4) 0.101(2) Uani 1 1 d .

loop_
_atom_site_aniso_label
_atom_site_aniso_U_11
_atom_site_aniso_U_22
_atom_site_aniso_U_33
_atom_site_aniso_U_23
_atom_site_aniso_U_13
_atom_site_aniso_U_12
Fe1 0.0136(6) 0.0152(6) 0.0171(7) -0.0062(5) 0.0015(5) -0.0017(5)
Fe2 0.0152(7) 0.0161(6) 0.0205(7) -0.0075(5) -0.0015(5) -0.0039(5)
C1 0.041(6) 0.009(4) 0.018(5) 0.000(3) -0.015(4) -0.002(4)
C2 0.022(5) 0.011(4) 0.011(4) -0.002(3) 0.002(3) 0.004(3)
C3 0.025(5) 0.014(4) 0.031(5) -0.014(4) -0.005(4) 0.004(4)
P1 0.0146(11) 0.0144(11) 0.0184(12) -0.0060(9) 0.0000(9) -0.0014(8)
C10 0.019(5) 0.022(5) 0.019(5) -0.008(4) -0.003(4) -0.005(4)
C11 0.016(5) 0.023(5) 0.034(6) -0.006(4) 0.000(4) -0.005(4)
C12 0.023(5) 0.018(5) 0.045(7) -0.017(5) -0.008(5) 0.002(4)
C13 0.028(5) 0.015(4) 0.038(6) -0.005(4) -0.007(4) -0.006(4)
C14 0.029(6) 0.031(6) 0.027(5) -0.004(4) 0.006(4) -0.014(4)
C15 0.025(5) 0.020(5) 0.032(6) -0.014(4) -0.001(4) -0.001(4)
C16 0.012(4) 0.014(4) 0.026(5) -0.003(4) 0.003(4) -0.002(3)
C17 0.016(4) 0.022(5) 0.022(5) -0.008(4) 0.003(4) -0.003(4)
C18 0.027(6) 0.044(7) 0.034(6) -0.017(5) 0.003(5) -0.017(5)
C19 0.015(5) 0.049(7) 0.031(6) -0.016(5) -0.004(4) -0.006(4)
C20 0.024(5) 0.033(6) 0.028(6) -0.008(5) -0.001(4) 0.004(4)
C21 0.022(5) 0.023(5) 0.027(5) -0.006(4) 0.003(4) -0.004(4)
C22 0.013(4) 0.018(4) 0.025(5) -0.007(4) 0.002(4) 0.000(3)
C23 0.022(5) 0.036(6) 0.024(5) -0.011(4) 0.001(4) -0.007(4)
C24 0.042(7) 0.051(8) 0.027(6) -0.020(6) 0.003(5) -0.004(6)
C25 0.044(7) 0.039(7) 0.022(6) -0.002(5) 0.007(5) -0.003(5)
C26 0.035(6) 0.039(6) 0.036(7) -0.012(5) 0.017(5) -0.014(5)
C27 0.023(5) 0.034(6) 0.028(6) -0.016(5) 0.007(4) -0.010(4)
C4 0.019(5) 0.019(5) 0.027(5) -0.010(4) 0.003(4) 0.003(4)
O4 0.027(4) 0.044(5) 0.045(5) -0.027(4) -0.005(4) -0.010(4)
C5 0.032(6) 0.017(4) 0.022(5) -0.011(4) -0.017(4) 0.007(4)
O5 0.019(4) 0.043(5) 0.036(4) -0.018(4) 0.000(3) 0.006(3)
C6 0.018(5) 0.023(5) 0.028(5) -0.011(4) 0.000(4) -0.001(4)
O6 0.046(5) 0.023(4) 0.035(5) 0.002(3) -0.002(4) -0.011(4)
C7 0.032(6) 0.017(5) 0.015(4) -0.004(4) -0.001(4) 0.002(4)
O7 0.012(3) 0.047(5) 0.050(5) -0.017(4) -0.002(3) 0.001(3)
C8 0.021(5) 0.026(5) 0.034(6) -0.009(4) -0.001(4) -0.007(4)
O8 0.043(5) 0.058(6) 0.031(5) -0.014(4) -0.003(4) -0.018(4)
C9 0.031(6) 0.026(5) 0.027(5) -0.014(4) 0.001(4) -0.008(4)
O9 0.063(6) 0.031(4) 0.041(5) -0.010(4) -0.001(4) -0.023(4)
P2 0.0133(11) 0.0128(10) 0.0185(11) -0.0057(9) 0.0010(9) -0.0016(8)
C28 0.012(4) 0.029(5) 0.025(5) -0.017(4) 0.000(4) 0.005(4)
C29 0.033(6) 0.022(5) 0.042(7) -0.017(5) -0.004(5) -0.001(4)
C30 0.044(7) 0.019(5) 0.049(8) -0.012(5) 0.009(6) -0.006(5)
C31 0.035(7) 0.028(6) 0.044(7) -0.004(5) 0.016(6) 0.005(5)
C32 0.036(7) 0.028(6) 0.044(7) 0.000(5) -0.005(6) 0.008(5)
C33 0.030(6) 0.022(5) 0.028(6) -0.005(4) -0.003(4) -0.002(4)
C34 0.019(5) 0.017(4) 0.018(5) -0.003(4) -0.003(4) 0.001(3)
C35 0.026(5) 0.025(5) 0.025(5) -0.013(4) -0.007(4) -0.004(4)
C36 0.021(5) 0.035(6) 0.041(7) -0.012(5) -0.004(5) -0.010(4)
C37 0.015(5) 0.024(5) 0.046(7) 0.000(5) 0.005(5) -0.003(4)
C38 0.035(6) 0.037(6) 0.024(5) -0.013(5) 0.010(5) -0.006(5)
C39 0.023(5) 0.029(5) 0.025(5) -0.014(4) 0.005(4) -0.008(4)
C40 0.049(8) 0.035(6) 0.040(7) -0.012(5) 0.008(6) -0.018(6)
Cl1 0.071(3) 0.084(3) 0.103(4) -0.059(3) 0.005(2) -0.039(2)
Cl2 0.075(3) 0.073(3) 0.103(4) 0.038(3) 0.002(3) -0.004(3)

loop_
_atom_type_symbol
_atom_type_description
_atom_type_scat_dispersion_real
_atom_type_scat_dispersion_imag
_atom_type_scat_source
C C 0.0033 0.0016 'International Tables Vol C Tables 4.2.6.8 and 6.1.1.4'
H H 0.0000 0.0000 'International Tables Vol C Tables 4.2.6.8 and 6.1.1.4'
O O 0.0106 0.0060 'International Tables Vol C Tables 4.2.6.8 and 6.1.1.4'
P P 0.1023 0.0942 'International Tables Vol C Tables 4.2.6.8 and 6.1.1.4'
Fe Fe 0.3463 0.8444 'International Tables Vol C Tables 4.2.6.8 and 6.1.1.4'
Cl Cl 0.1484 0.1585 'International Tables Vol C Tables 4.2.6.8 and 6.1.1.4'

loop_
_geom_angle_atom_site_label_1
_geom_angle_atom_site_label_2
_geom_angle_atom_site_label_3
_geom_angle
C5 Fe1 C4 93.5(4)
C5 Fe1 C6 95.5(5)
C4 Fe1 C6 109.5(5)
C5 Fe1 C1 178.0(4)
C4 Fe1 C1 86.0(4)
C6 Fe1 C1 82.9(4)
C5 Fe1 P2 92.8(3)
C4 Fe1 P2 104.5(3)
C6 Fe1 P2 144.3(3)
C1 Fe1 P2 89.2(3)
C5 Fe1 Fe2 95.7(3)
C4 Fe1 Fe2 154.4(3)
C6 Fe1 Fe2 93.4(3)
C1 Fe1 Fe2 85.6(3)
P2 Fe1 Fe2 51.21(7)
C7 Fe2 C8 94.9(5)
C7 Fe2 C9 96.6(5)
C8 Fe2 C9 105.2(5)
C7 Fe2 C3 178.9(5)
C8 Fe2 C3 84.7(4)
C9 Fe2 C3 84.5(4)
C7 Fe2 P2 91.0(3)
C8 Fe2 P2 107.2(3)
C9 Fe2 P2 145.9(3)
C3 Fe2 P2 88.2(3)
C7 Fe2 Fe1 91.7(3)
C8 Fe2 Fe1 157.9(3)
C9 Fe2 Fe1 94.9(3)
C3 Fe2 Fe1 88.3(3)
P2 Fe2 Fe1 51.53(7)
C2 C1 Fe1 126.5(7)
C1 C2 C3 124.8(8)
C1 C2 P1 119.1(7)
C3 C2 P1 116.0(6)
C2 C3 Fe2 114.5(6)
C2 P1 C16 112.0(4)
C2 P1 C10 110.1(4)
C16 P1 C10 108.3(4)
C2 P1 C22 110.7(4)
C16 P1 C22 108.6(4)
C10 P1 C22 107.0(4)
C11 C10 C15 119.8(9)
C11 C10 P1 121.3(7)
C15 C10 P1 118.7(7)
C10 C11 C12 120.5(10)
C11 C12 C13 119.9(9)
C14 C13 C12 119.6(9)
C13 C14 C15 121.4(10)
C14 C15 C10 118.7(9)
C17 C16 C21 120.0(9)
C17 C16 P1 120.5(7)
C21 C16 P1 119.5(7)
C18 C17 C16 119.4(10)
C19 C18 C17 120.9(11)
C18 C19 C20 120.0(10)
C21 C20 C19 120.2(10)
C20 C21 C16 119.3(10)
C23 C22 C27 120.1(9)
C23 C22 P1 118.8(7)
C27 C22 P1 121.0(8)
C24 C23 C22 118.9(10)
C25 C24 C23 121.7(11)
C24 C25 C26 120.2(11)
C25 C26 C27 119.5(11)
C26 C27 C22 119.5(10)
O4 C4 Fe1 176.1(9)
O5 C5 Fe1 174.7(9)
O6 C6 Fe1 177.3(9)
O7 C7 Fe2 176.2(9)
O8 C8 Fe2 178.2(10)
O9 C9 Fe2 178.6(10)
C28 P2 C34 100.3(4)
C28 P2 Fe2 119.5(3)
C34 P2 Fe2 120.9(3)
C28 P2 Fe1 116.2(3)
C34 P2 Fe1 123.4(3)
Fe2 P2 Fe1 77.26(9)
C33 C28 C29 116.4(9)
C33 C28 P2 122.7(8)
C29 C28 P2 120.8(8)
C30 C29 C28 121.5(11)
C29 C30 C31 119.8(11)
C32 C31 C30 119.3(11)
C31 C32 C33 120.9(12)
C32 C33 C28 122.1(11)
C39 C34 C35 118.0(9)
C39 C34 P2 120.2(8)
C35 C34 P2 121.7(8)
C36 C35 C34 121.7(10)
C35 C36 C37 119.6(10)
C38 C37 C36 119.6(10)
C37 C38 C39 120.3(10)
C34 C39 C38 120.8(10)
Cl1 C40 Cl2 114.0(7)

loop_
_geom_bond_atom_site_label_1
_geom_bond_atom_site_label_2
_geom_bond_distance
Fe1 C5 1.749(10)
Fe1 C4 1.779(10)
Fe1 C6 1.798(10)
Fe1 C1 1.965(11)
Fe1 P2 2.198(3)
Fe1 Fe2 2.7382(19)
Fe2 C7 1.748(10)
Fe2 C8 1.780(11)
Fe2 C9 1.811(11)
Fe2 C3 2.110(10)
Fe2 P2 2.188(3)
C1 C2 1.368(13)
C2 C3 1.490(13)
C2 P1 1.785(9)
P1 C16 1.798(10)
P1 C10 1.801(10)
P1 C22 1.832(10)
C10 C11 1.387(13)
C10 C15 1.405(14)
C11 C12 1.389(14)
C12 C13 1.390(15)
C13 C14 1.375(15)
C14 C15 1.393(14)
C16 C17 1.397(13)
C16 C21 1.410(13)
C17 C18 1.389(14)
C18 C19 1.379(16)
C19 C20 1.396(16)
C20 C21 1.391(15)
C22 C23 1.381(14)
C22 C27 1.391(14)
C23 C24 1.370(15)
C24 C25 1.355(18)
C25 C26 1.377(18)
C26 C27 1.388(15)
C4 O4 1.133(12)
C5 O5 1.201(12)
C6 O6 1.146(12)
C7 O7 1.180(12)
C8 O8 1.144(13)
C9 O9 1.120(13)
P2 C28 1.820(10)
P2 C34 1.829(10)
C28 C33 1.391(14)
C28 C29 1.416(14)
C29 C30 1.386(15)
C30 C31 1.395(19)
C31 C32 1.368(19)
C32 C33 1.376(14)
C34 C39 1.385(13)
C34 C35 1.389(13)
C35 C36 1.379(15)
C36 C37 1.390(17)
C37 C38 1.376(16)
C38 C39 1.391(14)
C40 Cl1 1.745(13)
C40 Cl2 1.752(13)
